data_7202343
loop_
_publ_author_name
'Chandran, Sreekanth K.'
'Thakuria, Ranjit'
'Nangia, Ashwini'

_publ_section_title
;
 Silver(I) complexes of N-4-halophenyl-N&#x2032;-4-pyridyl ureas.
 Isostructurality, urea&#x22EF;nitrate hydrogen bonding, and
 Ag&#x22EF;halogen interaction
;
_journal_issue 12
_journal_name_full CrystEngComm
_journal_page_first 1891
_journal_paper_doi 10.1039/b810549a
_journal_volume 10
_journal_year 2008
_chemical_formula_moiety '2(C26 H23 Ag1 F2 N7 O2), (C2 H3 N), 2(N O3)'
_chemical_formula_sum 'C54 H49 Ag2 F4 N17 O10'
_chemical_formula_weight 1387.84
_chemical_name_systematic
;
?
;
_space_group_IT_number 14
_symmetry_cell_setting monoclinic
_symmetry_space_group_name_Hall '-P 2ybc'
_symmetry_space_group_name_H-M 'P 1 21/c 1'
_atom_sites_solution_hydrogens geom
_atom_sites_solution_primary direct
_atom_sites_solution_secondary difmap
_audit_creation_method SHELXL-97
_cell_angle_alpha 90.00
_cell_angle_beta 90.225(2)
_cell_angle_gamma 90.00
_cell_formula_units_Z 4
_cell_length_a 16.6486(16)
_cell_length_b 10.3266(10)
_cell_length_c 32.967(3)
_cell_measurement_reflns_used 5548
_cell_measurement_temperature 100(2)
_cell_measurement_theta_max 21.57
_cell_measurement_theta_min 2.32
_cell_volume 5667.8(9)
_computing_cell_refinement 'Bruker SMART'
_computing_data_collection 'Bruker SMART'
_computing_data_reduction 'Bruker SAINT'
_computing_molecular_graphics 'Bruker SHELXTL'
_computing_publication_material 'Bruker SHELXTL'
_computing_structure_refinement 'SHELXL-97 (Sheldrick, 1997)'
_computing_structure_solution 'SHELXS-97 (Sheldrick, 1990)'
_diffrn_ambient_temperature 100(2)
_diffrn_measured_fraction_theta_full 0.997
_diffrn_measured_fraction_theta_max 0.997
_diffrn_measurement_device_type 'CCD area detector'
_diffrn_measurement_method 'phi and omega scans'
_diffrn_radiation_monochromator graphite
_diffrn_radiation_source 'fine-focus sealed tube'
_diffrn_radiation_type MoK\a
_diffrn_radiation_wavelength 0.71073
_diffrn_reflns_av_R_equivalents 0.0833
_diffrn_reflns_av_sigmaI/netI 0.0660
_diffrn_reflns_limit_h_max 20
_diffrn_reflns_limit_h_min -20
_diffrn_reflns_limit_k_max 12
_diffrn_reflns_limit_k_min -12
_diffrn_reflns_limit_l_max 40
_diffrn_reflns_limit_l_min -40
_diffrn_reflns_number 57318
_diffrn_reflns_theta_full 26.02
_diffrn_reflns_theta_max 26.02
_diffrn_reflns_theta_min 1.22
_exptl_absorpt_coefficient_mu 0.779
_exptl_absorpt_correction_T_max 0.9403
_exptl_absorpt_correction_T_min 0.6785
_exptl_absorpt_correction_type multi-scan
_exptl_absorpt_process_details 'Bruker AXS SADABS program'
_exptl_crystal_colour 'pale brown'
_exptl_crystal_density_diffrn 1.626
_exptl_crystal_density_method 'not measured'
_exptl_crystal_description needle
_exptl_crystal_F_000 2808
_exptl_crystal_size_max 0.54
_exptl_crystal_size_mid 0.09
_exptl_crystal_size_min 0.08
_refine_diff_density_max 1.216
_refine_diff_density_min -1.081
_refine_diff_density_rms 0.116
_refine_ls_extinction_method none
_refine_ls_goodness_of_fit_ref 1.175
_refine_ls_hydrogen_treatment mixed
_refine_ls_matrix_type full
_refine_ls_number_parameters 811
_refine_ls_number_reflns 11142
_refine_ls_number_restraints 0
_refine_ls_restrained_S_all 1.175
_refine_ls_R_factor_all 0.0934
_refine_ls_R_factor_gt 0.0672
_refine_ls_shift/su_max 0.001
_refine_ls_shift/su_mean 0.000
_refine_ls_structure_factor_coef Fsqd
_refine_ls_weighting_details 'calc w=1/[\s^2^(Fo^2^)+(0.0403P)^2^+12.6960P] where P=(Fo^2^+2Fc^2^)/3'
_refine_ls_weighting_scheme calc
_refine_ls_wR_factor_gt 0.1253
_refine_ls_wR_factor_ref 0.1336
_reflns_number_gt 8707
_reflns_number_total 11142
_reflns_threshold_expression >2sigma(I)
_cod_data_source_file B810549A.txt
_cod_data_source_block an928_m_fluoro
_cod_depositor_comments
;
The following automatic conversions were performed:
'_symmetry_cell_setting' value 'Monoclinic' changed to 'monoclinic'
according to '/home/saulius/struct/CIF-dictionaries/cif_core.dic'
dictionary named 'cif_core.dic' version 2.4.1 from 2010-06-29.

Automatic conversion script
Id: cif_fix_enum 1527 2010-12-29 10:47:43Z saulius 
;
_cod_original_sg_symbol_Hall '-P 2ybc '
_cod_original_sg_symbol_H-M 'P2(1)/c '
_cod_database_code 7202343

loop_
_symmetry_equiv_pos_as_xyz
'x, y, z'
'-x, y+1/2, -z+1/2'
'-x, -y, -z'
'x, -y-1/2, z-1/2'

loop_
_atom_site_label
_atom_site_type_symbol
_atom_site_fract_x
_atom_site_fract_y
_atom_site_fract_z
_atom_site_U_iso_or_equiv
_atom_site_adp_type
_atom_site_occupancy
_atom_site_symmetry_multiplicity
_atom_site_calc_flag
_atom_site_refinement_flags
_atom_site_disorder_assembly
_atom_site_disorder_group
Ag1 Ag 1.00983(2) 0.20615(4) 0.182185(12) 0.02337(12) Uani 1 1 d . . .
Ag2 Ag 0.50831(3) 0.49218(4) 0.354159(15) 0.03470(14) Uani 1 1 d . . .
C1 C 1.5512(4) 0.1310(6) 0.44374(16) 0.0307(14) Uani 1 1 d . . .
C2 C 1.4706(4) 0.1050(5) 0.44356(16) 0.0302(13) Uani 1 1 d . . .
H2A H 1.4446 0.0785 0.4678 0.036 Uiso 1 1 calc R . .
C3 C 1.4276(3) 0.1175(5) 0.40792(15) 0.0252(12) Uani 1 1 d . . .
H3 H 1.3715 0.1008 0.4075 0.030 Uiso 1 1 calc R . .
C4 C 1.4668(3) 0.1548(5) 0.37266(15) 0.0202(11) Uani 1 1 d . . .
C5 C 1.5488(3) 0.1780(5) 0.37371(16) 0.0233(12) Uani 1 1 d . . .
H5A H 1.5758 0.2020 0.3495 0.028 Uiso 1 1 calc R . .
C6 C 1.5920(3) 0.1668(5) 0.40968(17) 0.0286(13) Uani 1 1 d . . .
H6A H 1.6481 0.1834 0.4105 0.034 Uiso 1 1 calc R . .
C7 C 1.3491(3) 0.1573(5) 0.32522(15) 0.0178(11) Uani 1 1 d . . .
C8 C 1.2631(3) 0.1755(4) 0.26339(15) 0.0175(11) Uani 1 1 d . . .
C9 C 1.1881(3) 0.1576(5) 0.28137(15) 0.0201(11) Uani 1 1 d . . .
H9 H 1.1838 0.1426 0.3097 0.024 Uiso 1 1 calc R . .
C10 C 1.1210(3) 0.1619(5) 0.25731(16) 0.0220(12) Uani 1 1 d . . .
H10 H 1.0705 0.1497 0.2701 0.026 Uiso 1 1 calc R . .
C11 C 1.1935(3) 0.1995(5) 0.20012(15) 0.0219(11) Uani 1 1 d . . .
H11A H 1.1961 0.2137 0.1717 0.026 Uiso 1 1 calc R . .
C12 C 1.2639(3) 0.1980(5) 0.22160(15) 0.0224(11) Uani 1 1 d . . .
H12A H 1.3134 0.2123 0.2081 0.027 Uiso 1 1 calc R . .
C13 C 0.8374(3) 0.2935(5) 0.19982(15) 0.0206(11) Uani 1 1 d . . .
H13 H 0.8615 0.3079 0.2256 0.025 Uiso 1 1 calc R . .
C14 C 0.7581(3) 0.3235(5) 0.19493(15) 0.0200(11) Uani 1 1 d . . .
H14 H 0.7288 0.3597 0.2169 0.024 Uiso 1 1 calc R . .
C15 C 0.7201(3) 0.3014(5) 0.15795(15) 0.0186(11) Uani 1 1 d . . .
C16 C 0.7671(3) 0.2523(5) 0.12611(15) 0.0195(11) Uani 1 1 d . . .
H16 H 0.7447 0.2378 0.1000 0.023 Uiso 1 1 calc R . .
C17 C 0.8468(3) 0.2261(5) 0.13408(15) 0.0205(11) Uani 1 1 d . . .
H17 H 0.8783 0.1924 0.1125 0.025 Uiso 1 1 calc R . .
C18 C 0.5871(3) 0.3108(5) 0.12236(16) 0.0197(11) Uani 1 1 d . . .
C19 C 0.4399(3) 0.3259(5) 0.10954(15) 0.0202(11) Uani 1 1 d . . .
C20 C 0.3687(3) 0.3593(5) 0.12877(16) 0.0225(12) Uani 1 1 d . . .
H20 H 0.3689 0.3765 0.1571 0.027 Uiso 1 1 calc R . .
C21 C 0.2971(3) 0.3679(5) 0.10703(17) 0.0274(13) Uani 1 1 d . . .
H21 H 0.2482 0.3898 0.1201 0.033 Uiso 1 1 calc R . .
C22 C 0.2994(3) 0.3438(6) 0.06606(17) 0.0289(13) Uani 1 1 d . . .
C23 C 0.3695(3) 0.3123(5) 0.04602(16) 0.0263(12) Uani 1 1 d . . .
H23 H 0.3691 0.2968 0.0176 0.032 Uiso 1 1 calc R . .
C24 C 0.4405(3) 0.3038(5) 0.06818(15) 0.0233(12) Uani 1 1 d . . .
H24 H 0.4893 0.2828 0.0549 0.028 Uiso 1 1 calc R . .
C25 C 1.2211(3) 0.3869(6) 0.45970(17) 0.0346(15) Uani 1 1 d . . .
C26 C 1.1589(3) 0.4576(6) 0.47578(16) 0.0307(14) Uani 1 1 d . . .
H26 H 1.1633 0.4947 0.5021 0.037 Uiso 1 1 calc R . .
C27 C 1.0898(3) 0.4738(5) 0.45294(15) 0.0244(12) Uani 1 1 d . . .
H27 H 1.0464 0.5235 0.4632 0.029 Uiso 1 1 calc R . .
C28 C 1.0845(3) 0.4163(5) 0.41465(15) 0.0197(11) Uani 1 1 d . . .
C29 C 1.1489(3) 0.3482(5) 0.39930(16) 0.0225(12) Uani 1 1 d . . .
H29 H 1.1454 0.3117 0.3729 0.027 Uiso 1 1 calc R . .
C30 C 1.2186(3) 0.3324(5) 0.42187(17) 0.0270(13) Uani 1 1 d . . .
H30 H 1.2631 0.2855 0.4115 0.032 Uiso 1 1 calc R . .
C31 C 0.9385(3) 0.4453(5) 0.40178(16) 0.0207(11) Uani 1 1 d . . .
C32 C 0.8029(3) 0.4446(5) 0.36952(16) 0.0226(12) Uani 1 1 d . . .
C33 C 0.7593(3) 0.5068(5) 0.39968(16) 0.0228(12) Uani 1 1 d . . .
H33 H 0.7848 0.5383 0.4235 0.027 Uiso 1 1 calc R . .
C34 C 0.6780(3) 0.5213(5) 0.39385(17) 0.0264(12) Uani 1 1 d . . .
H34 H 0.6486 0.5642 0.4145 0.032 Uiso 1 1 calc R . .
C35 C 0.6802(3) 0.4203(5) 0.33233(16) 0.0263(13) Uani 1 1 d . . .
H35 H 0.6529 0.3905 0.3087 0.032 Uiso 1 1 calc R . .
C36 C 0.7615(3) 0.4004(5) 0.33492(15) 0.0213(11) Uani 1 1 d . . .
H36 H 0.7894 0.3575 0.3137 0.026 Uiso 1 1 calc R . .
C37 C 0.3258(3) 0.4792(5) 0.33199(16) 0.0217(11) Uani 1 1 d . . .
H37 H 0.3201 0.4572 0.3598 0.026 Uiso 1 1 calc R . .
C38 C 0.2581(3) 0.4812(5) 0.30839(16) 0.0213(11) Uani 1 1 d . . .
H38 H 0.2075 0.4604 0.3199 0.026 Uiso 1 1 calc R . .
C39 C 0.2633(3) 0.5135(5) 0.26771(15) 0.0186(11) Uani 1 1 d . . .
C40 C 0.3391(3) 0.5427(5) 0.25280(17) 0.0235(12) Uani 1 1 d . . .
H40 H 0.3460 0.5654 0.2251 0.028 Uiso 1 1 calc R . .
C41 C 0.4039(3) 0.5383(5) 0.27873(18) 0.0286(13) Uani 1 1 d . . .
H41 H 0.4553 0.5591 0.2681 0.034 Uiso 1 1 calc R . .
C42 C 0.1854(3) 0.5457(5) 0.20359(16) 0.0228(12) Uani 1 1 d . . .
C43 C 0.0735(3) 0.5556(5) 0.15297(15) 0.0229(12) Uani 1 1 d . . .
C44 C -0.0078(3) 0.5324(5) 0.14880(16) 0.0266(13) Uani 1 1 d . . .
H44 H -0.0370 0.5014 0.1715 0.032 Uiso 1 1 calc R . .
C45 C -0.0478(4) 0.5525(5) 0.11300(16) 0.0303(13) Uani 1 1 d . . .
H45 H -0.1037 0.5354 0.1106 0.036 Uiso 1 1 calc R . .
C46 C -0.0040(4) 0.5987(6) 0.08028(18) 0.0382(16) Uani 1 1 d . . .
C47 C 0.0758(4) 0.6252(6) 0.08351(17) 0.0343(14) Uani 1 1 d . . .
H47 H 0.1041 0.6583 0.0608 0.041 Uiso 1 1 calc R . .
C48 C 0.1162(4) 0.6044(5) 0.11967(16) 0.0298(13) Uani 1 1 d . . .
H48 H 0.1719 0.6229 0.1219 0.036 Uiso 1 1 calc R . .
C49 C 1.0643(3) 0.2656(5) 0.08295(18) 0.0259(12) Uani 1 1 d . . .
C50 C 1.0479(3) 0.2899(6) 0.03998(15) 0.0277(12) Uani 1 1 d . . .
H50A H 1.0732 0.2222 0.0236 0.042 Uiso 1 1 calc R . .
H50B H 1.0699 0.3745 0.0324 0.042 Uiso 1 1 calc R . .
H50C H 0.9898 0.2894 0.0352 0.042 Uiso 1 1 calc R . .
C51 C 0.4264(6) 0.5308(7) 0.4509(2) 0.067(3) Uani 1 1 d . . .
C52 C 0.3954(8) 0.5977(8) 0.4873(2) 0.114(5) Uani 1 1 d . . .
H52A H 0.4360 0.6582 0.4975 0.170 Uiso 1 1 calc R . .
H52B H 0.3830 0.5337 0.5083 0.170 Uiso 1 1 calc R . .
H52C H 0.3465 0.6455 0.4801 0.170 Uiso 1 1 calc R . .
C53 C 0.1988(4) 0.8855(7) 0.47224(19) 0.0403(16) Uani 1 1 d . . .
C54 C 0.2492(4) 0.9879(6) 0.45816(19) 0.0417(16) Uani 1 1 d . . .
H54A H 0.3044 0.9727 0.4673 0.063 Uiso 1 1 calc R . .
H54B H 0.2300 1.0706 0.4690 0.063 Uiso 1 1 calc R . .
H54C H 0.2477 0.9907 0.4285 0.063 Uiso 1 1 calc R . .
F1 F 1.5935(2) 0.1165(3) 0.47954(9) 0.0428(9) Uani 1 1 d . . .
F2 F 0.22999(18) 0.3519(4) 0.04411(10) 0.0420(9) Uani 1 1 d . . .
F3 F 1.2884(2) 0.3692(4) 0.48283(10) 0.0521(11) Uani 1 1 d . . .
F4 F -0.0429(2) 0.6176(4) 0.04433(10) 0.0537(10) Uani 1 1 d . . .
H1 H 1.461(3) 0.192(6) 0.3152(18) 0.035 Uiso 1 1 d . . .
H2 H 1.371(4) 0.183(6) 0.2709(18) 0.035 Uiso 1 1 d . . .
H5 H 0.618(4) 0.342(6) 0.1747(18) 0.035 Uiso 1 1 d . . .
H6 H 0.504(4) 0.327(6) 0.1546(18) 0.035 Uiso 1 1 d . . .
H7 H 1.030(4) 0.424(6) 0.3670(18) 0.035 Uiso 1 1 d . . .
H8 H 0.901(3) 0.394(6) 0.3498(18) 0.035 Uiso 1 1 d . . .
H11 H 0.155(4) 0.493(6) 0.2577(18) 0.035 Uiso 1 1 d . . .
H12 H 0.079(4) 0.507(6) 0.2082(18) 0.035 Uiso 1 1 d . . .
N1 N 1.4287(2) 0.1650(4) 0.33427(13) 0.0204(10) Uani 1 1 d . . .
N2 N 1.3354(2) 0.1744(4) 0.28390(13) 0.0183(10) Uani 1 1 d . . .
N3 N 1.1208(2) 0.1820(4) 0.21687(12) 0.0197(9) Uani 1 1 d . . .
N4 N 0.8833(2) 0.2445(4) 0.16995(13) 0.0211(10) Uani 1 1 d . . .
N5 N 0.6390(3) 0.3273(4) 0.15521(13) 0.0193(10) Uani 1 1 d . . .
N6 N 0.5088(3) 0.3193(5) 0.13428(13) 0.0212(10) Uani 1 1 d . . .
N7 N 1.0160(3) 0.4286(5) 0.38964(13) 0.0227(10) Uani 1 1 d . . .
N8 N 0.8860(3) 0.4291(4) 0.36956(13) 0.0230(10) Uani 1 1 d . . .
N9 N 0.6371(3) 0.4793(4) 0.36120(14) 0.0242(10) Uani 1 1 d . . .
N10 N 0.3991(3) 0.5061(4) 0.31855(14) 0.0254(10) Uani 1 1 d . . .
N11 N 0.1930(3) 0.5155(4) 0.24467(13) 0.0215(10) Uani 1 1 d . . .
N12 N 0.1079(3) 0.5303(4) 0.19121(14) 0.0235(10) Uani 1 1 d . . .
N13 N 0.9969(2) 0.3909(4) 0.27944(13) 0.0196(9) Uani 1 1 d . . .
N14 N 0.4795(3) 0.8246(4) 0.25649(13) 0.0236(10) Uani 1 1 d . . .
N15 N 1.0748(3) 0.2458(5) 0.11641(15) 0.0323(11) Uani 1 1 d . . .
N16 N 0.4512(4) 0.4820(6) 0.4232(2) 0.0555(16) Uani 1 1 d . . .
N17 N 0.1586(4) 0.8037(7) 0.4826(2) 0.071(2) Uani 1 1 d . . .
O1 O 1.2956(2) 0.1367(3) 0.34950(10) 0.0233(8) Uani 1 1 d . . .
O2 O 0.6107(2) 0.2908(4) 0.08819(11) 0.0272(9) Uani 1 1 d . . .
O3 O 0.9178(2) 0.4701(4) 0.43597(10) 0.0245(8) Uani 1 1 d . . .
O4 O 0.2408(2) 0.5766(4) 0.18242(11) 0.0331(10) Uani 1 1 d . . .
O5 O 1.0521(2) 0.4405(4) 0.30041(10) 0.0257(8) Uani 1 1 d . . .
O6 O 0.9459(2) 0.3204(3) 0.29575(11) 0.0273(9) Uani 1 1 d . . .
O7 O 0.9940(2) 0.4117(4) 0.24237(11) 0.0274(9) Uani 1 1 d . . .
O8 O 0.4362(2) 0.9107(4) 0.27186(12) 0.0339(10) Uani 1 1 d . . .
O9 O 0.5351(2) 0.7738(4) 0.27683(11) 0.0272(9) Uani 1 1 d . . .
O10 O 0.4669(2) 0.7875(4) 0.22104(11) 0.0286(9) Uani 1 1 d . . .

loop_
_atom_site_aniso_label
_atom_site_aniso_U_11
_atom_site_aniso_U_22
_atom_site_aniso_U_33
_atom_site_aniso_U_23
_atom_site_aniso_U_13
_atom_site_aniso_U_12
Ag1 0.0192(2) 0.0245(2) 0.0263(2) 0.00043(18) -0.00495(16) 0.00249(17)
Ag2 0.0217(2) 0.0287(3) 0.0536(3) -0.0072(2) -0.0112(2) 0.00087(19)
C1 0.045(4) 0.029(3) 0.018(3) 0.001(2) -0.010(3) 0.004(3)
C2 0.040(4) 0.030(3) 0.020(3) 0.001(2) 0.002(3) 0.006(3)
C3 0.030(3) 0.023(3) 0.023(3) 0.004(2) 0.003(2) 0.003(2)
C4 0.029(3) 0.015(3) 0.017(3) -0.002(2) 0.000(2) 0.003(2)
C5 0.026(3) 0.022(3) 0.021(3) 0.002(2) -0.004(2) -0.001(2)
C6 0.026(3) 0.025(3) 0.035(3) 0.000(2) -0.012(3) -0.001(2)
C7 0.021(3) 0.011(2) 0.021(3) 0.001(2) -0.002(2) 0.002(2)
C8 0.019(3) 0.009(3) 0.024(3) -0.003(2) -0.004(2) 0.003(2)
C9 0.025(3) 0.018(3) 0.017(3) -0.002(2) 0.001(2) 0.001(2)
C10 0.021(3) 0.017(3) 0.028(3) 0.002(2) 0.000(2) -0.002(2)
C11 0.029(3) 0.022(3) 0.015(3) 0.000(2) -0.001(2) 0.004(2)
C12 0.023(3) 0.022(3) 0.022(3) -0.001(2) 0.003(2) 0.004(2)
C13 0.025(3) 0.022(3) 0.015(3) 0.002(2) 0.000(2) -0.005(2)
C14 0.022(3) 0.021(3) 0.017(3) 0.004(2) 0.002(2) -0.004(2)
C15 0.021(3) 0.014(3) 0.021(3) 0.006(2) -0.003(2) -0.001(2)
C16 0.025(3) 0.020(3) 0.014(3) 0.007(2) -0.001(2) -0.005(2)
C17 0.025(3) 0.015(3) 0.021(3) 0.003(2) 0.002(2) -0.001(2)
C18 0.019(3) 0.015(3) 0.025(3) 0.002(2) -0.001(2) 0.001(2)
C19 0.019(3) 0.017(3) 0.025(3) 0.000(2) -0.003(2) -0.005(2)
C20 0.025(3) 0.017(3) 0.026(3) 0.004(2) 0.000(2) -0.002(2)
C21 0.021(3) 0.031(3) 0.031(3) 0.007(3) 0.000(2) 0.003(2)
C22 0.019(3) 0.035(3) 0.033(3) 0.008(3) -0.008(2) -0.005(2)
C23 0.028(3) 0.030(3) 0.022(3) 0.004(2) -0.002(2) -0.005(2)
C24 0.022(3) 0.026(3) 0.022(3) 0.002(2) 0.001(2) 0.000(2)
C25 0.021(3) 0.053(4) 0.029(3) 0.012(3) -0.007(3) 0.003(3)
C26 0.030(3) 0.047(4) 0.015(3) -0.001(3) -0.001(2) 0.000(3)
C27 0.026(3) 0.029(3) 0.018(3) 0.001(2) 0.002(2) 0.004(2)
C28 0.022(3) 0.021(3) 0.017(3) 0.007(2) 0.004(2) -0.001(2)
C29 0.022(3) 0.023(3) 0.022(3) 0.002(2) 0.002(2) -0.004(2)
C30 0.025(3) 0.027(3) 0.029(3) 0.006(2) 0.010(2) 0.007(2)
C31 0.022(3) 0.020(3) 0.020(3) 0.005(2) 0.005(2) -0.001(2)
C32 0.025(3) 0.013(3) 0.030(3) 0.005(2) -0.006(2) -0.004(2)
C33 0.026(3) 0.023(3) 0.020(3) -0.003(2) -0.004(2) 0.003(2)
C34 0.031(3) 0.019(3) 0.029(3) -0.001(2) -0.002(2) 0.003(2)
C35 0.029(3) 0.025(3) 0.024(3) -0.001(2) -0.009(2) -0.011(2)
C36 0.023(3) 0.024(3) 0.017(3) -0.004(2) 0.003(2) -0.004(2)
C37 0.027(3) 0.017(3) 0.022(3) -0.006(2) 0.000(2) 0.003(2)
C38 0.019(3) 0.017(3) 0.028(3) -0.006(2) 0.004(2) 0.001(2)
C39 0.024(3) 0.013(3) 0.019(3) -0.006(2) 0.002(2) 0.002(2)
C40 0.023(3) 0.021(3) 0.027(3) -0.003(2) 0.005(2) -0.001(2)
C41 0.024(3) 0.021(3) 0.041(4) -0.008(3) 0.004(3) -0.001(2)
C42 0.025(3) 0.022(3) 0.022(3) -0.001(2) 0.000(2) 0.001(2)
C43 0.036(3) 0.014(3) 0.019(3) -0.003(2) -0.004(2) 0.004(2)
C44 0.037(3) 0.020(3) 0.023(3) -0.001(2) -0.007(2) 0.004(2)
C45 0.043(4) 0.024(3) 0.023(3) -0.002(2) -0.007(3) 0.004(3)
C46 0.064(5) 0.025(3) 0.026(3) -0.001(3) -0.012(3) 0.015(3)
C47 0.055(4) 0.027(3) 0.021(3) 0.003(2) 0.006(3) 0.004(3)
C48 0.048(4) 0.017(3) 0.024(3) 0.000(2) 0.004(3) 0.001(3)
C49 0.027(3) 0.021(3) 0.029(3) -0.002(2) 0.002(2) 0.001(2)
C50 0.029(3) 0.035(3) 0.019(3) 0.003(2) -0.008(2) 0.003(3)
C51 0.119(8) 0.038(4) 0.044(5) -0.003(4) 0.017(5) -0.029(5)
C52 0.250(14) 0.047(5) 0.044(5) -0.012(4) 0.056(7) -0.047(7)
C53 0.042(4) 0.046(4) 0.033(4) -0.007(3) 0.012(3) -0.004(3)
C54 0.039(4) 0.044(4) 0.041(4) -0.006(3) 0.000(3) -0.011(3)
F1 0.058(2) 0.045(2) 0.0249(18) 0.0013(16) -0.0191(16) 0.0026(18)
F2 0.0206(17) 0.071(3) 0.034(2) 0.0129(18) -0.0104(15) 0.0002(17)
F3 0.0277(19) 0.092(3) 0.037(2) 0.014(2) -0.0094(16) 0.0124(19)
F4 0.076(3) 0.060(3) 0.025(2) 0.0048(18) -0.0123(18) 0.014(2)
N1 0.016(2) 0.026(3) 0.019(2) 0.0021(19) 0.0002(18) -0.0003(18)
N2 0.014(2) 0.024(2) 0.017(2) 0.0005(18) 0.0025(17) -0.0008(18)
N3 0.022(2) 0.017(2) 0.020(2) -0.0012(18) -0.0040(18) 0.0040(18)
N4 0.021(2) 0.020(2) 0.023(2) 0.0001(18) -0.0032(19) -0.0030(18)
N5 0.020(2) 0.022(2) 0.016(2) 0.0003(19) 0.0008(18) -0.0024(18)
N6 0.022(2) 0.029(3) 0.013(2) 0.000(2) -0.003(2) -0.0036(19)
N7 0.016(2) 0.036(3) 0.016(2) -0.001(2) 0.0016(19) 0.001(2)
N8 0.022(2) 0.027(3) 0.020(3) -0.005(2) 0.000(2) 0.003(2)
N9 0.021(2) 0.020(2) 0.032(3) -0.001(2) -0.004(2) -0.0027(19)
N10 0.020(2) 0.022(2) 0.034(3) -0.007(2) -0.002(2) 0.0022(19)
N11 0.019(2) 0.026(3) 0.020(2) 0.0023(19) 0.0046(18) -0.0009(19)
N12 0.026(3) 0.025(3) 0.019(2) 0.003(2) 0.0007(19) 0.002(2)
N13 0.018(2) 0.022(2) 0.019(2) -0.0009(19) -0.0020(19) -0.0008(18)
N14 0.028(3) 0.025(3) 0.017(2) 0.0053(19) 0.002(2) -0.003(2)
N15 0.041(3) 0.031(3) 0.025(3) 0.000(2) 0.001(2) 0.006(2)
N16 0.072(4) 0.039(4) 0.055(4) 0.002(3) 0.008(3) -0.013(3)
N17 0.082(5) 0.076(5) 0.055(4) -0.012(4) 0.018(4) -0.026(4)
O1 0.0200(19) 0.029(2) 0.0203(19) 0.0015(16) 0.0029(16) 0.0002(16)
O2 0.0213(19) 0.041(2) 0.019(2) -0.0024(18) -0.0005(16) 0.0004(17)
O3 0.0222(19) 0.036(2) 0.016(2) 0.0011(16) -0.0002(15) 0.0027(16)
O4 0.026(2) 0.045(3) 0.028(2) 0.0060(19) 0.0043(18) -0.0076(19)
O5 0.026(2) 0.034(2) 0.0172(19) -0.0035(16) -0.0029(16) -0.0019(17)
O6 0.030(2) 0.025(2) 0.026(2) 0.0004(16) 0.0069(17) -0.0090(17)
O7 0.026(2) 0.040(2) 0.016(2) 0.0022(17) -0.0021(16) -0.0015(17)
O8 0.043(2) 0.023(2) 0.035(2) -0.0012(18) 0.0182(19) 0.0086(19)
O9 0.024(2) 0.036(2) 0.022(2) 0.0060(17) -0.0049(16) -0.0026(17)
O10 0.028(2) 0.039(2) 0.019(2) -0.0012(18) -0.0021(16) 0.0043(18)

loop_
_atom_type_symbol
_atom_type_description
_atom_type_scat_dispersion_real
_atom_type_scat_dispersion_imag
_atom_type_scat_source
C C 0.0033 0.0016 'International Tables Vol C Tables 4.2.6.8 and 6.1.1.4'
H H 0.0000 0.0000 'International Tables Vol C Tables 4.2.6.8 and 6.1.1.4'
N N 0.0061 0.0033 'International Tables Vol C Tables 4.2.6.8 and 6.1.1.4'
O O 0.0106 0.0060 'International Tables Vol C Tables 4.2.6.8 and 6.1.1.4'
F F 0.0171 0.0103 'International Tables Vol C Tables 4.2.6.8 and 6.1.1.4'
Ag Ag -0.8971 1.1015 'International Tables Vol C Tables 4.2.6.8 and 6.1.1.4'

loop_
_geom_angle_atom_site_label_1
_geom_angle_atom_site_label_2
_geom_angle_atom_site_label_3
_geom_angle
_geom_angle_site_symmetry_1
_geom_angle_site_symmetry_3
_geom_angle_publ_flag
N4 Ag1 N3 158.90(16) . . ?
N4 Ag1 N15 103.55(16) . . ?
N3 Ag1 N15 96.14(16) . . ?
N9 Ag2 N10 153.31(17) . . ?
N9 Ag2 N16 106.48(19) . . ?
N10 Ag2 N16 100.2(2) . . ?
C6 C1 C2 122.7(5) . . ?
C6 C1 F1 118.6(5) . . ?
C2 C1 F1 118.7(5) . . ?
C1 C2 C3 119.4(5) . . ?
C1 C2 H2A 120.3 . . ?
C3 C2 H2A 120.3 . . ?
C2 C3 C4 119.6(5) . . ?
C2 C3 H3 120.2 . . ?
C4 C3 H3 120.2 . . ?
C5 C4 C3 119.5(5) . . ?
C5 C4 N1 116.5(4) . . ?
C3 C4 N1 123.9(5) . . ?
C4 C5 C6 120.9(5) . . ?
C4 C5 H5A 119.6 . . ?
C6 C5 H5A 119.6 . . ?
C1 C6 C5 117.8(5) . . ?
C1 C6 H6A 121.1 . . ?
C5 C6 H6A 121.1 . . ?
O1 C7 N1 125.5(5) . . ?
O1 C7 N2 123.2(4) . . ?
N1 C7 N2 111.3(4) . . ?
N2 C8 C9 124.8(5) . . ?
N2 C8 C12 118.2(4) . . ?
C9 C8 C12 117.0(4) . . ?
C10 C9 C8 118.6(5) . . ?
C10 C9 H9 120.7 . . ?
C8 C9 H9 120.7 . . ?
N3 C10 C9 125.2(5) . . ?
N3 C10 H10 117.4 . . ?
C9 C10 H10 117.4 . . ?
N3 C11 C12 123.9(5) . . ?
N3 C11 H11A 118.1 . . ?
C12 C11 H11A 118.1 . . ?
C11 C12 C8 120.0(5) . . ?
C11 C12 H12A 120.0 . . ?
C8 C12 H12A 120.0 . . ?
N4 C13 C14 123.4(5) . . ?
N4 C13 H13 118.3 . . ?
C14 C13 H13 118.3 . . ?
C13 C14 C15 120.2(5) . . ?
C13 C14 H14 119.9 . . ?
C15 C14 H14 119.9 . . ?
N5 C15 C14 117.9(5) . . ?
N5 C15 C16 124.7(4) . . ?
C14 C15 C16 117.5(4) . . ?
C17 C16 C15 117.8(5) . . ?
C17 C16 H16 121.1 . . ?
C15 C16 H16 121.1 . . ?
N4 C17 C16 125.0(5) . . ?
N4 C17 H17 117.5 . . ?
C16 C17 H17 117.5 . . ?
O2 C18 N6 126.2(5) . . ?
O2 C18 N5 122.8(5) . . ?
N6 C18 N5 111.0(4) . . ?
C24 C19 C20 120.0(5) . . ?
C24 C19 N6 123.7(5) . . ?
C20 C19 N6 116.3(5) . . ?
C19 C20 C21 120.7(5) . . ?
C19 C20 H20 119.6 . . ?
C21 C20 H20 119.6 . . ?
C22 C21 C20 117.9(5) . . ?
C22 C21 H21 121.1 . . ?
C20 C21 H21 121.1 . . ?
F2 C22 C21 118.9(5) . . ?
F2 C22 C23 118.4(5) . . ?
C21 C22 C23 122.7(5) . . ?
C22 C23 C24 118.8(5) . . ?
C22 C23 H23 120.6 . . ?
C24 C23 H23 120.6 . . ?
C19 C24 C23 119.9(5) . . ?
C19 C24 H24 120.0 . . ?
C23 C24 H24 120.0 . . ?
F3 C25 C30 118.4(5) . . ?
F3 C25 C26 118.3(5) . . ?
C30 C25 C26 123.4(5) . . ?
C25 C26 C27 118.7(5) . . ?
C25 C26 H26 120.7 . . ?
C27 C26 H26 120.7 . . ?
C26 C27 C28 119.4(5) . . ?
C26 C27 H27 120.3 . . ?
C28 C27 H27 120.3 . . ?
C29 C28 C27 120.0(5) . . ?
C29 C28 N7 117.4(5) . . ?
C27 C28 N7 122.6(5) . . ?
C28 C29 C30 120.9(5) . . ?
C28 C29 H29 119.6 . . ?
C30 C29 H29 119.6 . . ?
C25 C30 C29 117.6(5) . . ?
C25 C30 H30 121.2 . . ?
C29 C30 H30 121.2 . . ?
O3 C31 N7 125.1(5) . . ?
O3 C31 N8 124.1(5) . . ?
N7 C31 N8 110.8(4) . . ?
C33 C32 N8 125.1(5) . . ?
C33 C32 C36 118.3(5) . . ?
N8 C32 C36 116.6(5) . . ?
C34 C33 C32 117.8(5) . . ?
C34 C33 H33 121.1 . . ?
C32 C33 H33 121.1 . . ?
N9 C34 C33 125.0(5) . . ?
N9 C34 H34 117.5 . . ?
C33 C34 H34 117.5 . . ?
N9 C35 C36 123.7(5) . . ?
N9 C35 H35 118.1 . . ?
C36 C35 H35 118.1 . . ?
C35 C36 C32 118.9(5) . . ?
C35 C36 H36 120.6 . . ?
C32 C36 H36 120.6 . . ?
N10 C37 C38 124.3(5) . . ?
N10 C37 H37 117.9 . . ?
C38 C37 H37 117.9 . . ?
C37 C38 C39 120.0(5) . . ?
C37 C38 H38 120.0 . . ?
C39 C38 H38 120.0 . . ?
C38 C39 C40 117.0(5) . . ?
C38 C39 N11 118.4(4) . . ?
C40 C39 N11 124.5(5) . . ?
C41 C40 C39 119.0(5) . . ?
C41 C40 H40 120.5 . . ?
C39 C40 H40 120.5 . . ?
N10 C41 C40 124.1(5) . . ?
N10 C41 H41 117.9 . . ?
C40 C41 H41 117.9 . . ?
O4 C42 N12 125.8(5) . . ?
O4 C42 N11 123.8(5) . . ?
N12 C42 N11 110.3(5) . . ?
C44 C43 C48 118.9(5) . . ?
C44 C43 N12 116.9(5) . . ?
C48 C43 N12 124.2(5) . . ?
C45 C44 C43 122.2(5) . . ?
C45 C44 H44 118.9 . . ?
C43 C44 H44 118.9 . . ?
C44 C45 C46 117.8(6) . . ?
C44 C45 H45 121.1 . . ?
C46 C45 H45 121.1 . . ?
C47 C46 F4 120.0(6) . . ?
C47 C46 C45 121.6(5) . . ?
F4 C46 C45 118.4(6) . . ?
C46 C47 C48 120.4(6) . . ?
C46 C47 H47 119.8 . . ?
C48 C47 H47 119.8 . . ?
C47 C48 C43 119.0(6) . . ?
C47 C48 H48 120.5 . . ?
C43 C48 H48 120.5 . . ?
N15 C49 C50 178.1(6) . . ?
C49 C50 H50A 109.5 . . ?
C49 C50 H50B 109.5 . . ?
H50A C50 H50B 109.5 . . ?
C49 C50 H50C 109.5 . . ?
H50A C50 H50C 109.5 . . ?
H50B C50 H50C 109.5 . . ?
N16 C51 C52 178.5(9) . . ?
C51 C52 H52A 109.5 . . ?
C51 C52 H52B 109.5 . . ?
H52A C52 H52B 109.5 . . ?
C51 C52 H52C 109.5 . . ?
H52A C52 H52C 109.5 . . ?
H52B C52 H52C 109.5 . . ?
N17 C53 C54 178.7(7) . . ?
C53 C54 H54A 109.5 . . ?
C53 C54 H54B 109.5 . . ?
H54A C54 H54B 109.5 . . ?
C53 C54 H54C 109.5 . . ?
H54A C54 H54C 109.5 . . ?
H54B C54 H54C 109.5 . . ?
C7 N1 C4 128.6(4) . . ?
C7 N1 H1 118(4) . . ?
C4 N1 H1 113(4) . . ?
C8 N2 C7 128.4(4) . . ?
C8 N2 H2 114(5) . . ?
C7 N2 H2 117(5) . . ?
C11 N3 C10 115.3(4) . . ?
C11 N3 Ag1 122.1(3) . . ?
C10 N3 Ag1 122.3(3) . . ?
C17 N4 C13 116.2(4) . . ?
C17 N4 Ag1 124.9(3) . . ?
C13 N4 Ag1 118.9(3) . . ?
C15 N5 C18 129.1(4) . . ?
C15 N5 H5 116(5) . . ?
C18 N5 H5 114(5) . . ?
C18 N6 C19 127.8(4) . . ?
C18 N6 H6 114(6) . . ?
C19 N6 H6 118(6) . . ?
C31 N7 C28 127.1(4) . . ?
C31 N7 H7 125(4) . . ?
C28 N7 H7 107(4) . . ?
C31 N8 C32 127.7(5) . . ?
C31 N8 H8 119(4) . . ?
C32 N8 H8 112(4) . . ?
C35 N9 C34 116.3(5) . . ?
C35 N9 Ag2 119.1(3) . . ?
C34 N9 Ag2 124.5(4) . . ?
C37 N10 C41 115.5(5) . . ?
C37 N10 Ag2 125.1(4) . . ?
C41 N10 Ag2 119.3(3) . . ?
C39 N11 C42 127.3(4) . . ?
C39 N11 H11 111(4) . . ?
C42 N11 H11 121(4) . . ?
C42 N12 C43 129.0(5) . . ?
C42 N12 H12 114(5) . . ?
C43 N12 H12 117(5) . . ?
O7 N13 O6 120.2(4) . . ?
O7 N13 O5 119.8(4) . . ?
O6 N13 O5 120.0(4) . . ?
O10 N14 O8 120.2(4) . . ?
O10 N14 O9 119.5(4) . . ?
O8 N14 O9 120.3(4) . . ?
C49 N15 Ag1 145.1(5) . . ?
C51 N16 Ag2 150.9(6) . . ?

loop_
_geom_bond_atom_site_label_1
_geom_bond_atom_site_label_2
_geom_bond_distance
_geom_bond_site_symmetry_2
_geom_bond_publ_flag
Ag1 N4 2.179(4) . ?
Ag1 N3 2.183(4) . ?
Ag1 N15 2.461(5) . ?
Ag2 N9 2.160(4) . ?
Ag2 N10 2.165(4) . ?
Ag2 N16 2.471(6) . ?
C1 C6 1.366(8) . ?
C1 C2 1.367(8) . ?
C1 F1 1.380(6) . ?
C2 C3 1.380(7) . ?
C2 H2A 0.9500 . ?
C3 C4 1.390(7) . ?
C3 H3 0.9500 . ?
C4 C5 1.386(7) . ?
C4 N1 1.417(6) . ?
C5 C6 1.389(7) . ?
C5 H5A 0.9500 . ?
C6 H6A 0.9500 . ?
C7 O1 1.218(6) . ?
C7 N1 1.360(6) . ?
C7 N2 1.392(6) . ?
C8 N2 1.379(6) . ?
C8 C9 1.396(7) . ?
C8 C12 1.397(7) . ?
C9 C10 1.368(7) . ?
C9 H9 0.9500 . ?
C10 N3 1.349(6) . ?
C10 H10 0.9500 . ?
C11 N3 1.345(6) . ?
C11 C12 1.367(7) . ?
C11 H11A 0.9500 . ?
C12 H12A 0.9500 . ?
C13 N4 1.348(6) . ?
C13 C14 1.366(7) . ?
C13 H13 0.9500 . ?
C14 C15 1.390(7) . ?
C14 H14 0.9500 . ?
C15 N5 1.378(6) . ?
C15 C16 1.406(7) . ?
C16 C17 1.379(7) . ?
C16 H16 0.9500 . ?
C17 N4 1.341(6) . ?
C17 H17 0.9500 . ?
C18 O2 1.212(6) . ?
C18 N6 1.366(7) . ?
C18 N5 1.393(6) . ?
C19 C24 1.382(7) . ?
C19 C20 1.391(7) . ?
C19 N6 1.407(6) . ?
C20 C21 1.391(7) . ?
C20 H20 0.9500 . ?
C21 C22 1.374(8) . ?
C21 H21 0.9500 . ?
C22 F2 1.364(6) . ?
C22 C23 1.382(7) . ?
C23 C24 1.390(7) . ?
C23 H23 0.9500 . ?
C24 H24 0.9500 . ?
C25 F3 1.365(6) . ?
C25 C30 1.369(8) . ?
C25 C26 1.375(8) . ?
C26 C27 1.382(7) . ?
C26 H26 0.9500 . ?
C27 C28 1.398(7) . ?
C27 H27 0.9500 . ?
C28 C29 1.380(7) . ?
C28 N7 1.411(6) . ?
C29 C30 1.385(7) . ?
C29 H29 0.9500 . ?
C30 H30 0.9500 . ?
C31 O3 1.207(6) . ?
C31 N7 1.363(6) . ?
C31 N8 1.383(7) . ?
C32 C33 1.391(7) . ?
C32 N8 1.392(7) . ?
C32 C36 1.407(7) . ?
C33 C34 1.373(7) . ?
C33 H33 0.9500 . ?
C34 N9 1.344(7) . ?
C34 H34 0.9500 . ?
C35 N9 1.341(7) . ?
C35 C36 1.371(7) . ?
C35 H35 0.9500 . ?
C36 H36 0.9500 . ?
C37 N10 1.330(7) . ?
C37 C38 1.367(7) . ?
C37 H37 0.9500 . ?
C38 C39 1.385(7) . ?
C38 H38 0.9500 . ?
C39 C40 1.390(7) . ?
C39 N11 1.393(6) . ?
C40 C41 1.375(8) . ?
C40 H40 0.9500 . ?
C41 N10 1.357(7) . ?
C41 H41 0.9500 . ?
C42 O4 1.202(6) . ?
C42 N12 1.360(7) . ?
C42 N11 1.395(7) . ?
C43 C44 1.381(7) . ?
C43 C48 1.404(7) . ?
C43 N12 1.407(7) . ?
C44 C45 1.368(7) . ?
C44 H44 0.9500 . ?
C45 C46 1.389(8) . ?
C45 H45 0.9500 . ?
C46 C47 1.361(9) . ?
C46 F4 1.362(6) . ?
C47 C48 1.383(8) . ?
C47 H47 0.9500 . ?
C48 H48 0.9500 . ?
C49 N15 1.135(7) . ?
C49 C50 1.463(7) . ?
C50 H50A 0.9800 . ?
C50 H50B 0.9800 . ?
C50 H50C 0.9800 . ?
C51 N16 1.124(9) . ?
C51 C52 1.479(11) . ?
C52 H52A 0.9800 . ?
C52 H52B 0.9800 . ?
C52 H52C 0.9800 . ?
C53 N17 1.131(8) . ?
C53 C54 1.429(9) . ?
C54 H54A 0.9800 . ?
C54 H54B 0.9800 . ?
C54 H54C 0.9800 . ?
N1 H1 0.88(6) . ?
N2 H2 0.74(6) . ?
N5 H5 0.75(6) . ?
N6 H6 0.68(6) . ?
N7 H7 0.79(6) . ?
N8 H8 0.79(6) . ?
N11 H11 0.80(6) . ?
N12 H12 0.78(6) . ?
N13 O7 1.242(5) . ?
N13 O6 1.243(5) . ?
N13 O5 1.257(5) . ?
N14 O10 1.246(5) . ?
N14 O8 1.253(5) . ?
N14 O9 1.256(5) . ?
